data_4302950
loop_
_publ_author_name
'Patrick Achord'
'Etsuko Fujita'
'James T. Muckerman'
'Brian Scott'
'George C. Fortman'
'Manuel Temprado'
'Xiaochen Cai'
'Burjor Captain'
'Derek Isrow'
'John J. Weir'
'James Eric McDonough'
'Carl D. Hoff'

_publ_section_title
;
Experimental and Computational Studies of Binding of Dinitrogen, Nitriles,
Azides, Diazoalkanes, Pyridine, and Pyrazines to M(PR3)2(CO)3 (M = Mo, W; R
= Me,iPr).
;
_journal_name_full 'Inorganic Chemistry'
_journal_page_first 7891
_journal_page_last 7904
_journal_paper_doi 10.1021/ic900764e
_journal_volume 48
_journal_year 2009
_chemical_formula_sum 'C27 H50 N2 O3 P2 W'
_chemical_formula_weight 696.48
_chemical_name_systematic
; 
 ? 
;
_space_group_IT_number 61
_symmetry_cell_setting orthorhombic
_symmetry_space_group_name_Hall '-P 2ac 2ab'
_symmetry_space_group_name_H-M 'P b c a'
_atom_sites_solution_hydrogens geom
_atom_sites_solution_primary direct
_atom_sites_solution_secondary difmap
_audit_creation_method SHELXL-97
_cell_angle_alpha 90.00
_cell_angle_beta 90.00
_cell_angle_gamma 90.00
_cell_formula_units_Z 16
_cell_length_a 21.5280(5)
_cell_length_b 22.6636(5)
_cell_length_c 26.1787(6)
_cell_measurement_reflns_used 9799
_cell_measurement_temperature 296(2)
_cell_measurement_theta_max 27.33
_cell_measurement_theta_min 2.17
_cell_volume 12772.6(5)
_computing_cell_refinement 'SAINT+  V7.46A (Bruker, 2007)'
_computing_data_collection 'APEX2 v2.2-0 (Bruker, 2007)'
_computing_data_reduction 'SAINT+  V7.46A (Bruker, 2007)'
_computing_molecular_graphics 'XSHELL v4.02 (Bruker, 2000)'
_computing_publication_material 'XCIF v6.12 (Bruker, 2001)'
_computing_structure_refinement 'SHELXL-97 (Sheldrick, 2008)'
_computing_structure_solution 'SHELXS-97 (Sheldrick, 2008)'
_diffrn_ambient_temperature 296(2)
_diffrn_measured_fraction_theta_full 1.000
_diffrn_measured_fraction_theta_max 1.000
_diffrn_measurement_device_type 'Bruker SMART APEX2 CCD diffractometer'
_diffrn_measurement_method 'omega scans'
_diffrn_radiation_monochromator graphite
_diffrn_radiation_source 'fine-focus sealed tube'
_diffrn_radiation_type MoK\a
_diffrn_radiation_wavelength 0.71073
_diffrn_reflns_av_R_equivalents 0.0519
_diffrn_reflns_av_sigmaI/netI 0.0291
_diffrn_reflns_limit_h_max 28
_diffrn_reflns_limit_h_min -28
_diffrn_reflns_limit_k_max 30
_diffrn_reflns_limit_k_min -30
_diffrn_reflns_limit_l_max 34
_diffrn_reflns_limit_l_min -34
_diffrn_reflns_number 129595
_diffrn_reflns_theta_full 28.31
_diffrn_reflns_theta_max 28.31
_diffrn_reflns_theta_min 1.52
_exptl_absorpt_coefficient_mu 3.745
_exptl_absorpt_correction_T_max 0.7457
_exptl_absorpt_correction_T_min 0.5812
_exptl_absorpt_correction_type multi-scan
_exptl_absorpt_process_details '(SADABS 2007/4 Bruker)'
_exptl_crystal_density_diffrn 1.449
_exptl_crystal_density_method 'not measured'
_exptl_crystal_description Plate
_exptl_crystal_F_000 5664
_exptl_crystal_size_max 0.32
_exptl_crystal_size_mid 0.16
_exptl_crystal_size_min 0.04
_refine_diff_density_max 0.789
_refine_diff_density_min -0.532
_refine_diff_density_rms 0.095
_refine_ls_extinction_method none
_refine_ls_goodness_of_fit_ref 1.002
_refine_ls_hydrogen_treatment constr
_refine_ls_matrix_type full
_refine_ls_number_parameters 658
_refine_ls_number_reflns 15887
_refine_ls_number_restraints 0
_refine_ls_restrained_S_all 1.002
_refine_ls_R_factor_all 0.0479
_refine_ls_R_factor_gt 0.0269
_refine_ls_shift/su_max 0.003
_refine_ls_shift/su_mean 0.000
_refine_ls_structure_factor_coef Fsqd
_refine_ls_weighting_details
; calc 
 [0.00000+1.00000exp(2.00(sin\q/\l)^2^)]/ 
   [\s^2^(Fo^2^)+0.0000+0.0000*P+(0.1000P)^2^+0.0000sin\q/\l] 
 where P = 0.33333Fo^2^ + 0.66667Fc^2^ 
;
_refine_ls_weighting_scheme calc
_refine_ls_wR_factor_gt 0.0878
_refine_ls_wR_factor_ref 0.1134
_reflns_number_gt 11862
_reflns_number_total 15887
_reflns_threshold_expression >2sigma(I)
_cod_data_source_file ic900764e_si_002_8.cif
_cod_data_source_block WkMe2pz
_cod_depositor_comments
;
The following automatic conversions were performed:
'_symmetry_cell_setting' value 'Orthorhombic' changed to 'orthorhombic'
according to '/home/saulius/struct/CIF-dictionaries/cif_core.dic'
dictionary named 'cif_core.dic' version 2.4.1 from
2010-06-29.

'_exptl_absorpt_correction_type' value 'Multi-scan' changed
to 'multi-scan' according to
'/home/saulius/struct/CIF-dictionaries/cif_core.dic' dictionary named
'cif_core.dic' version 2.4.1 from 2010-06-29.

Automatic conversion script
Id: cif_fix_enum 1527 2010-12-29 10:47:43Z saulius 
;
_cod_database_code 4302950

loop_
_symmetry_equiv_pos_as_xyz
'x, y, z'
'-x+1/2, -y, z+1/2'
'-x, y+1/2, -z+1/2'
'x+1/2, -y+1/2, -z'
'-x, -y, -z'
'x-1/2, y, -z-1/2'
'x, -y-1/2, z-1/2'
'-x-1/2, y-1/2, z'

loop_
_atom_site_label
_atom_site_type_symbol
_atom_site_fract_x
_atom_site_fract_y
_atom_site_fract_z
_atom_site_U_iso_or_equiv
_atom_site_adp_type
_atom_site_occupancy
_atom_site_symmetry_multiplicity
_atom_site_calc_flag
_atom_site_refinement_flags
_atom_site_disorder_assembly
_atom_site_disorder_group
W1 W 0.239240(7) 0.224099(7) 0.009549(6) 0.03638(6) Uani 1 1 d . . .
W2 W 0.481988(7) 0.479996(7) 0.226785(6) 0.03729(6) Uani 1 1 d . . .
P1 P 0.24946(5) 0.22604(5) -0.08641(4) 0.0439(2) Uani 1 1 d . . .
P2 P 0.22958(5) 0.22293(4) 0.10567(4) 0.0382(2) Uani 1 1 d . . .
P3 P 0.48685(5) 0.48632(5) 0.32316(4) 0.0407(2) Uani 1 1 d . . .
P4 P 0.47038(5) 0.46735(5) 0.13149(4) 0.0428(2) Uani 1 1 d . . .
O11 O 0.3579(2) 0.3015(2) 0.03111(18) 0.0942(15) Uani 1 1 d . . .
O12 O 0.1398(2) 0.12171(18) 0.01406(17) 0.0777(12) Uani 1 1 d . . .
O13 O 0.3360(2) 0.1222(2) 0.00290(15) 0.0808(13) Uani 1 1 d . . .
O21 O 0.36739(18) 0.5648(2) 0.21437(17) 0.0805(12) Uani 1 1 d . . .
O22 O 0.5853(2) 0.3810(2) 0.21983(17) 0.0810(13) Uani 1 1 d . . .
O23 O 0.3868(2) 0.37977(19) 0.24698(17) 0.0817(13) Uani 1 1 d . . .
N1 N 0.17217(18) 0.29994(16) 0.00048(13) 0.0437(8) Uani 1 1 d . . .
N2 N 0.0896(2) 0.39360(19) -0.01942(17) 0.0646(12) Uani 1 1 d . . .
N3 N 0.55268(16) 0.55341(16) 0.22543(13) 0.0423(7) Uani 1 1 d . . .
N4 N 0.6424(2) 0.64400(19) 0.23485(16) 0.0587(10) Uani 1 1 d . . .
C11 C 0.3130(2) 0.2760(2) 0.02133(19) 0.0568(12) Uani 1 1 d . . .
C12 C 0.1740(2) 0.1609(2) 0.01007(17) 0.0469(9) Uani 1 1 d . . .
C13 C 0.2997(2) 0.1602(2) 0.00744(17) 0.0504(10) Uani 1 1 d . . .
C21 C 0.4109(2) 0.5360(2) 0.22043(19) 0.0524(11) Uani 1 1 d . . .
C22 C 0.5486(2) 0.4186(2) 0.22325(17) 0.0494(10) Uani 1 1 d . . .
C23 C 0.4221(2) 0.4175(2) 0.23794(18) 0.0526(11) Uani 1 1 d . . .
C31 C 0.3142(3) 0.2716(2) -0.1122(2) 0.0618(13) Uani 1 1 d . . .
H31 H 0.3120 0.2692 -0.1495 0.074 Uiso 1 1 calc R . .
C32 C 0.3072(3) 0.3367(3) -0.0979(2) 0.0765(17) Uani 1 1 d . . .
H32A H 0.3158 0.3417 -0.0621 0.115 Uiso 1 1 calc R . .
H32B H 0.2655 0.3494 -0.1050 0.115 Uiso 1 1 calc R . .
H32C H 0.3359 0.3599 -0.1175 0.115 Uiso 1 1 calc R . .
C33 C 0.3785(3) 0.2483(4) -0.0962(3) 0.092(2) Uani 1 1 d . . .
H33A H 0.4101 0.2753 -0.1075 0.138 Uiso 1 1 calc R . .
H33B H 0.3854 0.2103 -0.1115 0.138 Uiso 1 1 calc R . .
H33C H 0.3802 0.2446 -0.0597 0.138 Uiso 1 1 calc R . .
C34 C 0.1814(2) 0.2578(2) -0.12173(17) 0.0553(11) Uani 1 1 d . . .
H34 H 0.1702 0.2935 -0.1028 0.066 Uiso 1 1 calc R . .
C35 C 0.1247(3) 0.2183(3) -0.1183(2) 0.0709(15) Uani 1 1 d . . .
H35A H 0.0881 0.2411 -0.1252 0.106 Uiso 1 1 calc R . .
H35B H 0.1221 0.2017 -0.0847 0.106 Uiso 1 1 calc R . .
H35C H 0.1281 0.1871 -0.1430 0.106 Uiso 1 1 calc R . .
C36 C 0.1909(3) 0.2782(3) -0.1769(2) 0.0797(19) Uani 1 1 d . . .
H36A H 0.1977 0.2445 -0.1984 0.120 Uiso 1 1 calc R . .
H36B H 0.2264 0.3038 -0.1787 0.120 Uiso 1 1 calc R . .
H36C H 0.1547 0.2990 -0.1884 0.120 Uiso 1 1 calc R . .
C37 C 0.2683(3) 0.1532(3) -0.1156(2) 0.0642(14) Uani 1 1 d . . .
H37 H 0.3096 0.1432 -0.1025 0.077 Uiso 1 1 calc R . .
C38 C 0.2265(3) 0.1024(3) -0.0989(3) 0.087(2) Uani 1 1 d . . .
H38A H 0.1849 0.1095 -0.1105 0.131 Uiso 1 1 calc R . .
H38B H 0.2269 0.0995 -0.0623 0.131 Uiso 1 1 calc R . .
H38C H 0.2415 0.0662 -0.1134 0.131 Uiso 1 1 calc R . .
C39 C 0.2751(4) 0.1520(3) -0.1734(2) 0.092(2) Uani 1 1 d . . .
H39A H 0.2909 0.1143 -0.1838 0.138 Uiso 1 1 calc R . .
H39B H 0.3033 0.1825 -0.1839 0.138 Uiso 1 1 calc R . .
H39C H 0.2352 0.1585 -0.1889 0.138 Uiso 1 1 calc R . .
C40 C 0.2517(2) 0.2938(2) 0.13787(18) 0.0507(10) Uani 1 1 d . . .
H40 H 0.2876 0.3086 0.1187 0.061 Uiso 1 1 calc R . .
C41 C 0.2019(3) 0.3407(2) 0.1320(2) 0.0627(13) Uani 1 1 d . . .
H41A H 0.1674 0.3314 0.1538 0.094 Uiso 1 1 calc R . .
H41B H 0.1882 0.3419 0.0971 0.094 Uiso 1 1 calc R . .
H41C H 0.2186 0.3785 0.1413 0.094 Uiso 1 1 calc R . .
C42 C 0.2731(3) 0.2916(3) 0.1939(2) 0.0714(15) Uani 1 1 d . . .
H42A H 0.2917 0.3287 0.2029 0.107 Uiso 1 1 calc R . .
H42B H 0.3029 0.2606 0.1981 0.107 Uiso 1 1 calc R . .
H42C H 0.2379 0.2844 0.2155 0.107 Uiso 1 1 calc R . .
C43 C 0.1525(2) 0.1996(2) 0.13318(17) 0.0479(10) Uani 1 1 d . . .
H43 H 0.1489 0.1574 0.1255 0.057 Uiso 1 1 calc R . .
C44 C 0.0967(2) 0.2280(2) 0.1081(2) 0.0627(13) Uani 1 1 d . . .
H44A H 0.0594 0.2128 0.1232 0.094 Uiso 1 1 calc R . .
H44B H 0.0970 0.2192 0.0722 0.094 Uiso 1 1 calc R . .
H44C H 0.0984 0.2699 0.1129 0.094 Uiso 1 1 calc R . .
C45 C 0.1472(3) 0.2042(3) 0.19159(19) 0.0701(15) Uani 1 1 d . . .
H45A H 0.1465 0.2450 0.2014 0.105 Uiso 1 1 calc R . .
H45B H 0.1823 0.1852 0.2071 0.105 Uiso 1 1 calc R . .
H45C H 0.1097 0.1854 0.2027 0.105 Uiso 1 1 calc R . .
C46 C 0.2820(2) 0.1689(2) 0.13783(18) 0.0545(11) Uani 1 1 d . . .
H46 H 0.2762 0.1735 0.1747 0.065 Uiso 1 1 calc R . .
C47 C 0.2658(3) 0.1050(3) 0.1244(3) 0.0791(18) Uani 1 1 d . . .
H47A H 0.2652 0.1004 0.0880 0.119 Uiso 1 1 calc R . .
H47B H 0.2256 0.0954 0.1380 0.119 Uiso 1 1 calc R . .
H47C H 0.2963 0.0790 0.1388 0.119 Uiso 1 1 calc R . .
C48 C 0.3503(3) 0.1822(3) 0.1263(2) 0.0707(15) Uani 1 1 d . . .
H48A H 0.3763 0.1572 0.1467 0.106 Uiso 1 1 calc R . .
H48B H 0.3590 0.2228 0.1342 0.106 Uiso 1 1 calc R . .
H48C H 0.3585 0.1751 0.0908 0.106 Uiso 1 1 calc R . .
C49 C 0.1116(2) 0.2920(2) -0.00861(16) 0.0468(9) Uani 1 1 d . . .
H49 H 0.0961 0.2536 -0.0079 0.056 Uiso 1 1 calc R . .
C50 C 0.0704(2) 0.3376(2) -0.01898(18) 0.0563(12) Uani 1 1 d . . .
C51 C 0.1500(3) 0.4027(2) -0.00987(19) 0.0588(12) Uani 1 1 d . . .
C52 C 0.1907(3) 0.3566(2) 0.00009(17) 0.0516(11) Uani 1 1 d . . .
H52 H 0.2322 0.3652 0.0067 0.062 Uiso 1 1 calc R . .
C53 C 0.0035(3) 0.3244(3) -0.0288(3) 0.0753(16) Uani 1 1 d . . .
H53A H -0.0213 0.3576 -0.0186 0.113 Uiso 1 1 calc R . .
H53B H -0.0087 0.2903 -0.0095 0.113 Uiso 1 1 calc R . .
H53C H -0.0026 0.3169 -0.0645 0.113 Uiso 1 1 calc R . .
C54 C 0.1732(4) 0.4655(2) -0.0098(3) 0.0835(19) Uani 1 1 d . . .
H54A H 0.1507 0.4880 -0.0348 0.125 Uiso 1 1 calc R . .
H54B H 0.2167 0.4660 -0.0181 0.125 Uiso 1 1 calc R . .
H54C H 0.1671 0.4825 0.0234 0.125 Uiso 1 1 calc R . .
C61 C 0.4302(2) 0.5376(3) 0.35410(19) 0.0642(14) Uani 1 1 d . . .
H61 H 0.4379 0.5358 0.3910 0.077 Uiso 1 1 calc R . .
C62 C 0.4403(3) 0.6012(3) 0.3379(2) 0.084(2) Uani 1 1 d . . .
H62A H 0.4229 0.6073 0.3045 0.126 Uiso 1 1 calc R . .
H62B H 0.4841 0.6095 0.3370 0.126 Uiso 1 1 calc R . .
H62C H 0.4205 0.6271 0.3619 0.126 Uiso 1 1 calc R . .
C63 C 0.3631(3) 0.5185(3) 0.3458(3) 0.090(2) Uani 1 1 d . . .
H63A H 0.3357 0.5483 0.3588 0.135 Uiso 1 1 calc R . .
H63B H 0.3558 0.4820 0.3633 0.135 Uiso 1 1 calc R . .
H63C H 0.3557 0.5132 0.3099 0.135 Uiso 1 1 calc R . .
C64 C 0.5621(2) 0.51306(19) 0.35111(18) 0.0481(10) Uani 1 1 d . . .
H64 H 0.5735 0.5478 0.3309 0.058 Uiso 1 1 calc R . .
C65 C 0.5621(3) 0.5340(3) 0.4067(2) 0.0709(15) Uani 1 1 d . . .
H65A H 0.5525 0.5013 0.4287 0.106 Uiso 1 1 calc R . .
H65B H 0.5314 0.5643 0.4110 0.106 Uiso 1 1 calc R . .
H65C H 0.6023 0.5493 0.4152 0.106 Uiso 1 1 calc R . .
C66 C 0.6144(2) 0.4692(2) 0.3431(2) 0.0623(13) Uani 1 1 d . . .
H66A H 0.6536 0.4889 0.3466 0.093 Uiso 1 1 calc R . .
H66B H 0.6113 0.4525 0.3095 0.093 Uiso 1 1 calc R . .
H66C H 0.6115 0.4383 0.3681 0.093 Uiso 1 1 calc R . .
C67 C 0.4665(2) 0.4154(2) 0.35572(19) 0.0583(12) Uani 1 1 d . . .
H67 H 0.4240 0.4068 0.3446 0.070 Uiso 1 1 calc R . .
C68 C 0.5042(3) 0.3630(2) 0.3379(3) 0.0815(18) Uani 1 1 d . . .
H68A H 0.5455 0.3656 0.3515 0.122 Uiso 1 1 calc R . .
H68B H 0.5060 0.3627 0.3013 0.122 Uiso 1 1 calc R . .
H68C H 0.4850 0.3272 0.3497 0.122 Uiso 1 1 calc R . .
C69 C 0.4628(4) 0.4170(3) 0.4140(2) 0.094(2) Uani 1 1 d . . .
H69A H 0.4439 0.3813 0.4262 0.141 Uiso 1 1 calc R . .
H69B H 0.4383 0.4503 0.4245 0.141 Uiso 1 1 calc R . .
H69C H 0.5039 0.4205 0.4280 0.141 Uiso 1 1 calc R . .
C70 C 0.5175(2) 0.5163(2) 0.0890(2) 0.0560(12) Uani 1 1 d . . .
H70 H 0.5071 0.5061 0.0537 0.067 Uiso 1 1 calc R . .
C71 C 0.5871(3) 0.5052(3) 0.0960(2) 0.0779(17) Uani 1 1 d . . .
H71A H 0.6102 0.5350 0.0781 0.117 Uiso 1 1 calc R . .
H71B H 0.5976 0.4671 0.0827 0.117 Uiso 1 1 calc R . .
H71C H 0.5973 0.5067 0.1317 0.117 Uiso 1 1 calc R . .
C72 C 0.5011(3) 0.5814(3) 0.0967(2) 0.0748(16) Uani 1 1 d . . .
H72A H 0.5082 0.5921 0.1317 0.112 Uiso 1 1 calc R . .
H72B H 0.4582 0.5877 0.0884 0.112 Uiso 1 1 calc R . .
H72C H 0.5267 0.6053 0.0749 0.112 Uiso 1 1 calc R . .
C73 C 0.3907(2) 0.4835(2) 0.1064(2) 0.0547(11) Uani 1 1 d . . .
H73 H 0.3825 0.5246 0.1158 0.066 Uiso 1 1 calc R . .
C74 C 0.3805(3) 0.4808(3) 0.0490(2) 0.0819(19) Uani 1 1 d . . .
H74A H 0.3791 0.4403 0.0383 0.123 Uiso 1 1 calc R . .
H74B H 0.4141 0.5005 0.0319 0.123 Uiso 1 1 calc R . .
H74C H 0.3420 0.4998 0.0406 0.123 Uiso 1 1 calc R . .
C75 C 0.3387(2) 0.4476(3) 0.1323(3) 0.0779(17) Uani 1 1 d . . .
H75A H 0.2993 0.4657 0.1255 0.117 Uiso 1 1 calc R . .
H75B H 0.3457 0.4465 0.1685 0.117 Uiso 1 1 calc R . .
H75C H 0.3387 0.4081 0.1191 0.117 Uiso 1 1 calc R . .
C76 C 0.4947(2) 0.3928(2) 0.10808(19) 0.0541(11) Uani 1 1 d . . .
H76 H 0.5375 0.3879 0.1201 0.065 Uiso 1 1 calc R . .
C77 C 0.4979(3) 0.3826(3) 0.0504(2) 0.0711(15) Uani 1 1 d . . .
H77A H 0.5154 0.3444 0.0437 0.107 Uiso 1 1 calc R . .
H77B H 0.5236 0.4124 0.0350 0.107 Uiso 1 1 calc R . .
H77C H 0.4569 0.3847 0.0362 0.107 Uiso 1 1 calc R . .
C78 C 0.4586(3) 0.3415(2) 0.1321(2) 0.0695(14) Uani 1 1 d . . .
H78A H 0.4161 0.3429 0.1210 0.104 Uiso 1 1 calc R . .
H78B H 0.4602 0.3448 0.1687 0.104 Uiso 1 1 calc R . .
H78C H 0.4769 0.3048 0.1218 0.104 Uiso 1 1 calc R . .
C79 C 0.6145(2) 0.5432(2) 0.22614(16) 0.0481(10) Uani 1 1 d . . .
H79 H 0.6283 0.5044 0.2234 0.058 Uiso 1 1 calc R . .
C80 C 0.6582(2) 0.5876(2) 0.23079(17) 0.0517(11) Uani 1 1 d . . .
C81 C 0.5815(2) 0.6554(2) 0.23398(18) 0.0534(11) Uani 1 1 d . . .
C82 C 0.5377(2) 0.6114(2) 0.22913(17) 0.0501(10) Uani 1 1 d . . .
H82 H 0.4960 0.6219 0.2284 0.060 Uiso 1 1 calc R . .
C83 C 0.7260(2) 0.5722(3) 0.2308(3) 0.0757(17) Uani 1 1 d . . .
H83A H 0.7359 0.5509 0.2002 0.114 Uiso 1 1 calc R . .
H83B H 0.7352 0.5481 0.2600 0.114 Uiso 1 1 calc R . .
H83C H 0.7502 0.6077 0.2322 0.114 Uiso 1 1 calc R . .
C84 C 0.5621(4) 0.7191(2) 0.2388(3) 0.0827(19) Uani 1 1 d . . .
H84A H 0.5710 0.7328 0.2728 0.124 Uiso 1 1 calc R . .
H84B H 0.5183 0.7224 0.2324 0.124 Uiso 1 1 calc R . .
H84C H 0.5845 0.7425 0.2145 0.124 Uiso 1 1 calc R . .

loop_
_atom_site_aniso_label
_atom_site_aniso_U_11
_atom_site_aniso_U_22
_atom_site_aniso_U_33
_atom_site_aniso_U_23
_atom_site_aniso_U_13
_atom_site_aniso_U_12
W1 0.03628(9) 0.03794(9) 0.03492(9) 0.00091(6) 0.00029(6) 0.00071(6)
W2 0.03171(8) 0.03952(9) 0.04063(9) -0.00285(6) 0.00049(6) -0.00054(6)
P1 0.0478(6) 0.0486(6) 0.0353(5) 0.0018(4) 0.0060(4) 0.0024(4)
P2 0.0420(5) 0.0387(5) 0.0341(5) 0.0015(4) 0.0001(4) 0.0029(4)
P3 0.0384(5) 0.0448(6) 0.0390(5) -0.0014(4) -0.0015(4) 0.0053(4)
P4 0.0415(5) 0.0468(6) 0.0403(5) -0.0011(4) -0.0006(4) -0.0035(4)
O11 0.073(3) 0.133(4) 0.077(3) -0.001(3) -0.011(2) -0.050(3)
O12 0.075(3) 0.066(2) 0.092(3) -0.004(2) 0.010(2) -0.029(2)
O13 0.084(3) 0.089(3) 0.070(3) 0.001(2) 0.009(2) 0.046(2)
O21 0.055(2) 0.100(3) 0.086(3) -0.005(2) -0.007(2) 0.033(2)
O22 0.082(3) 0.076(3) 0.086(3) -0.023(2) -0.008(2) 0.038(2)
O23 0.080(3) 0.091(3) 0.074(3) 0.000(2) 0.007(2) -0.048(2)
N1 0.050(2) 0.0411(18) 0.0402(18) -0.0013(14) -0.0016(15) 0.0045(15)
N2 0.079(3) 0.055(2) 0.060(3) 0.0077(19) 0.004(2) 0.021(2)
N3 0.0412(18) 0.0423(18) 0.0434(18) 0.0003(14) -0.0023(14) -0.0007(14)
N4 0.059(2) 0.057(2) 0.060(2) 0.0001(19) -0.0026(19) -0.0203(19)
C11 0.052(3) 0.071(3) 0.047(3) 0.001(2) -0.002(2) -0.012(2)
C12 0.048(2) 0.046(2) 0.046(2) -0.0047(18) 0.0025(18) -0.0017(19)
C13 0.052(3) 0.060(3) 0.039(2) 0.0022(19) 0.0014(18) 0.013(2)
C21 0.044(2) 0.059(3) 0.054(3) -0.006(2) -0.0003(19) 0.005(2)
C22 0.049(2) 0.048(2) 0.052(2) -0.0110(19) -0.0035(19) 0.0017(19)
C23 0.049(2) 0.063(3) 0.046(2) -0.003(2) 0.0006(19) -0.009(2)
C31 0.061(3) 0.070(3) 0.054(3) 0.009(2) 0.018(2) -0.008(2)
C32 0.089(4) 0.077(4) 0.064(3) 0.017(3) 0.009(3) -0.022(3)
C33 0.052(3) 0.131(6) 0.094(5) 0.017(4) 0.019(3) -0.008(4)
C34 0.063(3) 0.066(3) 0.037(2) -0.002(2) -0.004(2) 0.013(2)
C35 0.058(3) 0.099(4) 0.056(3) -0.017(3) -0.011(2) -0.005(3)
C36 0.099(5) 0.101(5) 0.039(3) 0.013(3) 0.004(3) 0.032(4)
C37 0.073(4) 0.066(3) 0.054(3) -0.004(2) 0.018(2) 0.014(3)
C38 0.120(6) 0.059(3) 0.084(4) -0.026(3) 0.021(4) -0.003(3)
C39 0.130(6) 0.088(5) 0.058(3) -0.012(3) 0.027(4) 0.033(4)
C40 0.056(3) 0.051(2) 0.045(2) -0.008(2) 0.002(2) -0.0051(19)
C41 0.082(4) 0.045(2) 0.061(3) -0.003(2) 0.000(3) 0.009(2)
C42 0.078(4) 0.086(4) 0.050(3) -0.017(3) -0.014(3) -0.003(3)
C43 0.052(2) 0.044(2) 0.048(2) -0.0010(18) 0.0094(19) -0.0014(18)
C44 0.043(2) 0.077(4) 0.068(3) 0.005(3) 0.014(2) 0.004(2)
C45 0.079(4) 0.083(4) 0.048(3) 0.004(3) 0.015(3) -0.013(3)
C46 0.058(3) 0.059(3) 0.046(2) 0.011(2) -0.001(2) 0.017(2)
C47 0.100(5) 0.055(3) 0.082(4) 0.020(3) 0.022(3) 0.025(3)
C48 0.064(3) 0.088(4) 0.059(3) 0.000(3) -0.014(3) 0.023(3)
C49 0.052(3) 0.048(2) 0.040(2) 0.0029(18) -0.0021(18) 0.0039(19)
C50 0.058(3) 0.067(3) 0.044(2) 0.003(2) 0.002(2) 0.017(2)
C51 0.076(4) 0.050(3) 0.051(3) 0.006(2) 0.005(2) 0.010(2)
C52 0.065(3) 0.045(2) 0.045(2) 0.0001(18) 0.003(2) 0.000(2)
C53 0.059(3) 0.083(4) 0.084(4) 0.008(3) -0.011(3) 0.023(3)
C54 0.114(6) 0.043(3) 0.093(5) 0.012(3) 0.005(4) 0.004(3)
C61 0.060(3) 0.090(4) 0.044(2) -0.005(2) 0.001(2) 0.026(3)
C62 0.102(5) 0.084(4) 0.066(3) -0.015(3) -0.005(3) 0.049(4)
C63 0.051(3) 0.153(7) 0.065(4) -0.007(4) 0.010(3) 0.029(4)
C64 0.050(2) 0.046(2) 0.048(2) 0.0013(18) -0.0109(19) -0.0013(18)
C65 0.068(3) 0.082(4) 0.062(3) -0.017(3) -0.015(3) -0.005(3)
C66 0.044(2) 0.061(3) 0.081(4) -0.007(3) -0.013(2) 0.002(2)
C67 0.059(3) 0.065(3) 0.050(3) 0.015(2) -0.006(2) -0.015(2)
C68 0.090(4) 0.044(3) 0.111(5) 0.021(3) -0.004(4) -0.007(3)
C69 0.120(6) 0.106(5) 0.057(3) 0.022(3) -0.014(4) -0.032(5)
C70 0.061(3) 0.063(3) 0.045(2) 0.001(2) 0.001(2) -0.020(2)
C71 0.069(4) 0.104(5) 0.061(3) 0.002(3) 0.010(3) -0.025(3)
C72 0.098(4) 0.056(3) 0.070(4) 0.012(3) -0.006(3) -0.025(3)
C73 0.048(2) 0.057(3) 0.058(3) 0.002(2) -0.013(2) -0.002(2)
C74 0.082(4) 0.099(5) 0.064(4) 0.004(3) -0.024(3) 0.005(3)
C75 0.045(3) 0.094(4) 0.094(4) 0.019(4) -0.011(3) -0.013(3)
C76 0.055(3) 0.056(3) 0.052(3) -0.008(2) -0.001(2) -0.002(2)
C77 0.084(4) 0.074(4) 0.055(3) -0.012(3) 0.010(3) 0.003(3)
C78 0.087(4) 0.050(3) 0.072(4) -0.007(2) 0.006(3) -0.012(3)
C79 0.038(2) 0.060(3) 0.047(2) -0.0005(19) -0.0029(17) -0.0029(19)
C80 0.041(2) 0.070(3) 0.044(2) 0.003(2) -0.0036(18) -0.011(2)
C81 0.058(3) 0.048(2) 0.054(3) 0.002(2) -0.005(2) -0.008(2)
C82 0.049(2) 0.047(2) 0.054(3) -0.0035(19) -0.008(2) 0.0013(19)
C83 0.044(3) 0.095(5) 0.088(4) 0.000(3) 0.000(3) -0.015(3)
C84 0.101(5) 0.047(3) 0.100(5) -0.005(3) -0.013(4) -0.004(3)

loop_
_atom_type_symbol
_atom_type_description
_atom_type_scat_dispersion_real
_atom_type_scat_dispersion_imag
_atom_type_scat_source
C C 0.0033 0.0016 'International Tables Vol C Tables 4.2.6.8 and 6.1.1.4'
H H 0.0000 0.0000 'International Tables Vol C Tables 4.2.6.8 and 6.1.1.4'
N N 0.0061 0.0033 'International Tables Vol C Tables 4.2.6.8 and 6.1.1.4'
O O 0.0106 0.0060 'International Tables Vol C Tables 4.2.6.8 and 6.1.1.4'
P P 0.1023 0.0942 'International Tables Vol C Tables 4.2.6.8 and 6.1.1.4'
W W -0.8490 6.8722 'International Tables Vol C Tables 4.2.6.8 and 6.1.1.4'

loop_
_geom_angle_atom_site_label_1
_geom_angle_atom_site_label_2
_geom_angle_atom_site_label_3
_geom_angle
_geom_angle_site_symmetry_1
_geom_angle_site_symmetry_3
_geom_angle_publ_flag
C13 W1 C11 84.9(2) . . ?
C13 W1 C12 86.4(2) . . ?
C11 W1 C12 167.1(2) . . ?
C13 W1 N1 172.11(16) . . ?
C11 W1 N1 94.36(19) . . ?
C12 W1 N1 95.57(17) . . ?
C13 W1 P1 85.79(13) . . ?
C11 W1 P1 94.26(15) . . ?
C12 W1 P1 94.60(13) . . ?
N1 W1 P1 86.43(9) . . ?
C13 W1 P2 94.33(13) . . ?
C11 W1 P2 85.28(15) . . ?
C12 W1 P2 85.87(13) . . ?
N1 W1 P2 93.45(9) . . ?
P1 W1 P2 179.52(4) . . ?
C23 W2 C21 88.1(2) . . ?
C23 W2 C22 88.6(2) . . ?
C21 W2 C22 171.34(18) . . ?
C23 W2 N3 172.23(16) . . ?
C21 W2 N3 92.69(18) . . ?
C22 W2 N3 91.62(17) . . ?
C23 W2 P4 90.01(14) . . ?
C21 W2 P4 85.06(14) . . ?
C22 W2 P4 86.93(13) . . ?
N3 W2 P4 97.76(9) . . ?
C23 W2 P3 85.33(14) . . ?
C21 W2 P3 94.52(14) . . ?
C22 W2 P3 93.20(13) . . ?
N3 W2 P3 86.90(9) . . ?
P4 W2 P3 175.33(4) . . ?
C31 P1 C37 100.3(2) . . ?
C31 P1 C34 101.1(3) . . ?
C37 P1 C34 107.9(3) . . ?
C31 P1 W1 115.86(19) . . ?
C37 P1 W1 114.37(18) . . ?
C34 P1 W1 115.44(15) . . ?
C46 P2 C40 101.8(2) . . ?
C46 P2 C43 100.2(2) . . ?
C40 P2 C43 107.0(2) . . ?
C46 P2 W1 113.98(16) . . ?
C40 P2 W1 114.71(16) . . ?
C43 P2 W1 117.15(15) . . ?
C61 P3 C67 100.6(3) . . ?
C61 P3 C64 101.1(2) . . ?
C67 P3 C64 107.5(2) . . ?
C61 P3 W2 116.13(17) . . ?
C67 P3 W2 113.33(17) . . ?
C64 P3 W2 116.28(16) . . ?
C70 P4 C76 100.9(2) . . ?
C70 P4 C73 99.9(2) . . ?
C76 P4 C73 108.5(2) . . ?
C70 P4 W2 117.83(16) . . ?
C76 P4 W2 113.47(16) . . ?
C73 P4 W2 114.57(17) . . ?
C49 N1 C52 114.6(4) . . ?
C49 N1 W1 122.6(3) . . ?
C52 N1 W1 122.6(3) . . ?
C50 N2 C51 116.4(4) . . ?
C79 N3 C82 113.5(4) . . ?
C79 N3 W2 122.5(3) . . ?
C82 N3 W2 123.6(3) . . ?
C80 N4 C81 115.8(4) . . ?
O11 C11 W1 173.2(5) . . ?
O12 C12 W1 173.3(5) . . ?
O13 C13 W1 175.8(4) . . ?
O21 C21 W2 174.3(5) . . ?
O22 C22 W2 176.5(4) . . ?
O23 C23 W2 176.9(4) . . ?
C32 C31 C33 110.7(6) . . ?
C32 C31 P1 111.9(4) . . ?
C33 C31 P1 112.5(4) . . ?
C35 C34 C36 110.0(5) . . ?
C35 C34 P1 111.9(4) . . ?
C36 C34 P1 118.5(4) . . ?
C39 C37 C38 109.2(5) . . ?
C39 C37 P1 116.5(4) . . ?
C38 C37 P1 115.0(4) . . ?
C41 C40 C42 109.3(4) . . ?
C41 C40 P2 112.0(3) . . ?
C42 C40 P2 118.5(4) . . ?
C44 C43 C45 110.2(4) . . ?
C44 C43 P2 114.4(3) . . ?
C45 C43 P2 115.2(4) . . ?
C48 C46 C47 111.2(5) . . ?
C48 C46 P2 111.3(3) . . ?
C47 C46 P2 112.3(4) . . ?
N1 C49 C50 123.8(5) . . ?
N2 C50 C49 120.8(5) . . ?
N2 C50 C53 119.1(5) . . ?
C49 C50 C53 120.1(5) . . ?
N2 C51 C52 122.1(5) . . ?
N2 C51 C54 117.8(5) . . ?
C52 C51 C54 120.1(6) . . ?
N1 C52 C51 122.2(5) . . ?
C62 C61 C63 111.5(5) . . ?
C62 C61 P3 112.0(4) . . ?
C63 C61 P3 112.3(4) . . ?
C66 C64 C65 109.6(4) . . ?
C66 C64 P3 112.0(3) . . ?
C65 C64 P3 118.1(4) . . ?
C68 C67 C69 110.8(5) . . ?
C68 C67 P3 114.2(4) . . ?
C69 C67 P3 116.5(4) . . ?
C72 C70 C71 111.5(5) . . ?
C72 C70 P4 111.7(4) . . ?
C71 C70 P4 111.3(4) . . ?
C74 C73 C75 108.0(5) . . ?
C74 C73 P4 118.1(4) . . ?
C75 C73 P4 114.0(4) . . ?
C77 C76 C78 108.4(4) . . ?
C77 C76 P4 118.1(4) . . ?
C78 C76 P4 114.0(4) . . ?
N3 C79 C80 123.2(5) . . ?
N4 C80 C79 122.2(4) . . ?
N4 C80 C83 118.3(5) . . ?
C79 C80 C83 119.5(5) . . ?
N4 C81 C82 122.3(5) . . ?
N4 C81 C84 117.1(5) . . ?
C82 C81 C84 120.7(5) . . ?
N3 C82 C81 123.0(5) . . ?

loop_
_geom_bond_atom_site_label_1
_geom_bond_atom_site_label_2
_geom_bond_distance
_geom_bond_site_symmetry_2
_geom_bond_publ_flag
W1 C13 1.947(5) . ?
W1 C11 1.999(5) . ?
W1 C12 2.006(5) . ?
W1 N1 2.257(4) . ?
W1 P1 2.5222(12) . ?
W1 P2 2.5250(11) . ?
W2 C23 1.938(5) . ?
W2 C21 1.995(5) . ?
W2 C22 2.001(5) . ?
W2 N3 2.255(4) . ?
W2 P4 2.5235(11) . ?
W2 P3 2.5292(11) . ?
P1 C31 1.862(5) . ?
P1 C37 1.864(5) . ?
P1 C34 1.876(5) . ?
P2 C46 1.867(5) . ?
P2 C40 1.875(5) . ?
P2 C43 1.885(4) . ?
P3 C61 1.869(5) . ?
P3 C67 1.871(5) . ?
P3 C64 1.878(5) . ?
P4 C70 1.869(5) . ?
P4 C76 1.873(5) . ?
P4 C73 1.873(5) . ?
O11 C11 1.155(6) . ?
O12 C12 1.158(6) . ?
O13 C13 1.169(6) . ?
O21 C21 1.153(6) . ?
O22 C22 1.165(6) . ?
O23 C23 1.168(6) . ?
N1 C49 1.339(6) . ?
N1 C52 1.345(6) . ?
N2 C50 1.336(7) . ?
N2 C51 1.340(7) . ?
N3 C79 1.351(5) . ?
N3 C82 1.356(6) . ?
N4 C80 1.327(7) . ?
N4 C81 1.336(7) . ?
C31 C32 1.529(8) . ?
C31 C33 1.541(8) . ?
C34 C35 1.516(7) . ?
C34 C36 1.531(7) . ?
C37 C39 1.518(8) . ?
C37 C38 1.526(9) . ?
C40 C41 1.519(7) . ?
C40 C42 1.537(7) . ?
C43 C44 1.513(7) . ?
C43 C45 1.537(7) . ?
C46 C48 1.531(7) . ?
C46 C47 1.531(8) . ?
C49 C50 1.388(6) . ?
C50 C53 1.494(8) . ?
C51 C52 1.387(7) . ?
C51 C54 1.508(7) . ?
C61 C62 1.519(9) . ?
C61 C63 1.523(8) . ?
C64 C66 1.518(6) . ?
C64 C65 1.529(7) . ?
C67 C68 1.512(8) . ?
C67 C69 1.529(8) . ?
C70 C72 1.531(8) . ?
C70 C71 1.531(8) . ?
C73 C74 1.518(8) . ?
C73 C75 1.541(7) . ?
C76 C77 1.530(7) . ?
C76 C78 1.533(7) . ?
C79 C80 1.383(6) . ?
C80 C83 1.500(7) . ?
C81 C82 1.378(7) . ?
C81 C84 1.509(7) . ?
